data_7707772
loop_
_publ_author_name
'Drescher, Regina'
'W\"ust, Leonie'
'Mihm, Cornelius'
'Krummenacher, Ivo'
'Hofmann, Alexander'
'Goettel, James'
'Braunschweig, Holger'

_publ_section_title
;
 Synthesis, structure and insertion reactivity of Lewis acidic
 9-aluminafluorenes.
;
_journal_issue 30
_journal_name_full 'Dalton transactions (Cambridge, England : 2003)'
_journal_page_first 10400
_journal_page_last 10404
_journal_paper_doi 10.1039/d1dt01897c
_journal_volume 50
_journal_year 2021
_chemical_formula_moiety 'C16 H18 Al Br O'
_chemical_formula_sum 'C16 H18 Al Br O'
_chemical_formula_weight 333.19
_space_group_crystal_system monoclinic
_space_group_IT_number 15
_space_group_name_Hall '-C 2yc'
_space_group_name_H-M_alt 'C 1 2/c 1'
_atom_sites_solution_hydrogens geom
_atom_sites_solution_primary dual
_atom_sites_solution_secondary difmap
_audit_creation_method SHELXL-2018/3
_audit_update_record
;
2021-06-08 deposited with the CCDC.	2021-06-30 downloaded from the CCDC.
;
_cell_angle_alpha 90
_cell_angle_beta 108.6420(10)
_cell_angle_gamma 90
_cell_formula_units_Z 8
_cell_length_a 25.3861(8)
_cell_length_b 7.1604(3)
_cell_length_c 18.1719(6)
_cell_measurement_reflns_used 9997
_cell_measurement_temperature 105(2)
_cell_measurement_theta_max 26.67
_cell_measurement_theta_min 2.43
_cell_volume 3129.89(19)
_computing_cell_refinement 'Saint+ ver. V8.38A (Bruker AXS)'
_computing_data_collection 'APEX2 ver. 2014.9 (Bruker AXS)'
_computing_data_reduction 'Saint+ ver. V8.38A (Bruker AXS)'
_computing_molecular_graphics 'ShelXLe (Huebschle et all, 2011)'
_computing_publication_material 'SHELXL-2018/3 (Sheldrick, 2018)'
_computing_structure_refinement 'SHELXL-2018/3 (Sheldrick, 2018)'
_computing_structure_solution 'SHELXT (Sheldrick, 2014)'
_diffrn_ambient_temperature 105(2)
_diffrn_detector 'CMOS area detector (Photon II)'
_diffrn_detector_area_resol_mean 7.5
_diffrn_measured_fraction_theta_full 0.997
_diffrn_measured_fraction_theta_max 0.997
_diffrn_measurement_device_type 'Bruker D8 Quest'
_diffrn_measurement_method '\f and \w scans'
_diffrn_radiation_monochromator 'multi-layer mirror'
_diffrn_radiation_type MoK\a
_diffrn_radiation_wavelength 0.71073
_diffrn_reflns_av_R_equivalents 0.0308
_diffrn_reflns_av_unetI/netI 0.0178
_diffrn_reflns_Laue_measured_fraction_full 0.997
_diffrn_reflns_Laue_measured_fraction_max 0.997
_diffrn_reflns_limit_h_max 30
_diffrn_reflns_limit_h_min -31
_diffrn_reflns_limit_k_max 8
_diffrn_reflns_limit_k_min -8
_diffrn_reflns_limit_l_max 22
_diffrn_reflns_limit_l_min -22
_diffrn_reflns_number 27716
_diffrn_reflns_point_group_measured_fraction_full 0.997
_diffrn_reflns_point_group_measured_fraction_max 0.997
_diffrn_reflns_theta_full 26.000
_diffrn_reflns_theta_max 26.371
_diffrn_reflns_theta_min 2.430
_diffrn_source 'microfocus sealed tube (Incoatec ImS)'
_exptl_absorpt_coefficient_mu 2.673
_exptl_absorpt_correction_T_max 0.7454
_exptl_absorpt_correction_T_min 0.6263
_exptl_absorpt_correction_type multi-scan
_exptl_absorpt_process_details 'SadAbs 2016/2 (Bruker AXS)'
_exptl_crystal_colour colourless
_exptl_crystal_density_diffrn 1.414
_exptl_crystal_description needle
_exptl_crystal_F_000 1360
_exptl_crystal_size_max 0.268
_exptl_crystal_size_mid 0.116
_exptl_crystal_size_min 0.07
_refine_diff_density_max 1.455
_refine_diff_density_min -1.115
_refine_diff_density_rms 0.091
_refine_ls_extinction_method none
_refine_ls_goodness_of_fit_ref 1.089
_refine_ls_hydrogen_treatment constr
_refine_ls_matrix_type full
_refine_ls_number_parameters 202
_refine_ls_number_reflns 3194
_refine_ls_number_restraints 422
_refine_ls_restrained_S_all 1.168
_refine_ls_R_factor_all 0.0653
_refine_ls_R_factor_gt 0.0557
_refine_ls_shift/su_max 0.001
_refine_ls_shift/su_mean 0.000
_refine_ls_structure_factor_coef Fsqd
_refine_ls_weighting_details 'w=1/[\s^2^(Fo^2^)+(0.0460P)^2^+21.8696P] where P=(Fo^2^+2Fc^2^)/3'
_refine_ls_weighting_scheme calc
_refine_ls_wR_factor_gt 0.1314
_refine_ls_wR_factor_ref 0.1382
_reflns_Friedel_coverage 0.000
_reflns_number_gt 2734
_reflns_number_total 3194
_reflns_threshold_expression 'I > 2\s(I)'
_cod_data_source_file d1dt01897c2.cif
_cod_data_source_block ReDr013_a
_cod_depositor_comments 'Adding full bibliography for 7707770--7707780.cif.'
_cod_original_sg_symbol_H-M 'C 2/c'
_cod_database_code 7707772
_shelx_shelxl_version_number 2018/3
_shelx_space_group_comment
;
The symmetry employed for this shelxl refinement is uniquely defined
by the following loop, which should always be used as a source of
symmetry information in preference to the above space-group names.
They are only intended as comments.
;
_shelx_estimated_absorpt_t_min 0.534
_shelx_estimated_absorpt_t_max 0.835

loop_
_space_group_symop_operation_xyz
'x, y, z'
'-x, y, -z+1/2'
'x+1/2, y+1/2, z'
'-x+1/2, y+1/2, -z+1/2'
'-x, -y, -z'
'x, -y, z-1/2'
'-x+1/2, -y+1/2, -z'
'x+1/2, -y+1/2, z-1/2'

loop_
_atom_site_label
_atom_site_type_symbol
_atom_site_fract_x
_atom_site_fract_y
_atom_site_fract_z
_atom_site_U_iso_or_equiv
_atom_site_adp_type
_atom_site_occupancy
_atom_site_site_symmetry_order
_atom_site_calc_flag
_atom_site_refinement_flags_posn
_atom_site_refinement_flags_adp
_atom_site_refinement_flags_occupancy
_atom_site_disorder_assembly
_atom_site_disorder_group
Br01 Br 0.49837(2) 0.36184(8) 0.63217(3) 0.0532(2) Uani 1 1 d . U . . .
Al02 Al 0.59407(5) 0.4445(2) 0.66886(7) 0.0418(3) Uani 1 1 d . . . . .
C1_1 C 0.63682(18) 0.3406(7) 0.6063(2) 0.0436(9) Uani 1 1 d . U . . .
C2_1 C 0.6304(2) 0.3346(8) 0.5269(3) 0.0532(11) Uani 1 1 d . U . . .
H2_1 H 0.599803 0.397213 0.491208 0.064 Uiso 1 1 calc R U . . .
C3_1 C 0.6677(2) 0.2393(9) 0.4993(3) 0.0590(11) Uani 1 1 d . U . . .
H3_1 H 0.663065 0.239057 0.445298 0.071 Uiso 1 1 calc R U . . .
C4_1 C 0.71940(19) 0.1464(7) 0.6297(3) 0.0472(10) Uani 1 1 d . U . . .
H4_1 H 0.749801 0.081343 0.664668 0.057 Uiso 1 1 calc R U . . .
C5_1 C 0.7121(2) 0.1440(8) 0.5507(3) 0.0567(11) Uani 1 1 d . U . . .
H5_1 H 0.737400 0.077138 0.531770 0.068 Uiso 1 1 calc R U . . .
C6_1 C 0.68232(17) 0.2438(7) 0.6581(2) 0.0399(8) Uani 1 1 d . U . . .
C7_1 C 0.68777(16) 0.2472(7) 0.7430(2) 0.0381(8) Uani 1 1 d . U . . .
C8_1 C 0.73035(17) 0.1534(7) 0.7990(2) 0.0404(9) Uani 1 1 d . U . . .
H8_1 H 0.758206 0.089753 0.784091 0.049 Uiso 1 1 calc R U . . .
C9_1 C 0.73223(19) 0.1525(7) 0.8765(2) 0.0462(9) Uani 1 1 d . U . . .
H9_1 H 0.761055 0.086998 0.914059 0.055 Uiso 1 1 calc R U . . .
C10_1 C 0.69227(18) 0.2466(8) 0.8987(2) 0.0483(10) Uani 1 1 d . U . . .
H10_1 H 0.693490 0.245717 0.951510 0.058 Uiso 1 1 calc R U . . .
C11_1 C 0.65009(18) 0.3429(7) 0.8432(3) 0.0470(10) Uani 1 1 d . U . . .
H11_1 H 0.622971 0.408016 0.859142 0.056 Uiso 1 1 calc R U . . .
C12_1 C 0.64665(17) 0.3462(7) 0.7650(2) 0.0406(9) Uani 1 1 d . U . . .
C1_2 C 0.6197(3) 0.8221(11) 0.7303(5) 0.0595(13) Uani 0.798(7) 1 d . U P A 1
H1A_2 H 0.633977 0.934843 0.711444 0.071 Uiso 0.798(7) 1 calc R U P A 1
H1AB_2 H 0.651943 0.753111 0.765000 0.071 Uiso 0.798(7) 1 calc R U P A 1
C2_2 C 0.5823(4) 0.8795(13) 0.7751(5) 0.0698(19) Uani 0.798(7) 1 d . U P A 1
H2A_2 H 0.549990 0.945595 0.740654 0.105 Uiso 0.798(7) 1 calc R U P A 1
H2B_2 H 0.602541 0.962318 0.817724 0.105 Uiso 0.798(7) 1 calc R U P A 1
H2C_2 H 0.569822 0.768470 0.796364 0.105 Uiso 0.798(7) 1 calc R U P A 1
O1_2 O 0.5907(3) 0.7037(10) 0.6641(3) 0.0606(12) Uani 0.798(7) 1 d . U P A 1
C3_2 C 0.5604(4) 0.8074(13) 0.5905(5) 0.0720(15) Uani 0.798(7) 1 d . U P A 1
H3A_2 H 0.529270 0.729659 0.558389 0.086 Uiso 0.798(7) 1 calc R U P A 1
H3B_2 H 0.544533 0.924031 0.603827 0.086 Uiso 0.798(7) 1 calc R U P A 1
C4_2 C 0.5944(4) 0.8497(13) 0.5491(5) 0.083(2) Uani 0.798(7) 1 d . U P A 1
H4A_2 H 0.626641 0.918967 0.581970 0.124 Uiso 0.798(7) 1 calc R U P A 1
H4B_2 H 0.574292 0.926546 0.504325 0.124 Uiso 0.798(7) 1 calc R U P A 1
H4C_2 H 0.606945 0.734254 0.531003 0.124 Uiso 0.798(7) 1 calc R U P A 1
C1_12 C 0.6185(12) 0.787(4) 0.7725(19) 0.0590(18) Uiso 0.202(7) 1 d . U P A 2
H1A_12 H 0.645181 0.704719 0.810151 0.071 Uiso 0.202(7) 1 calc R U P A 2
H1AB_12 H 0.636854 0.909198 0.771935 0.071 Uiso 0.202(7) 1 calc R U P A 2
C2_12 C 0.5694(14) 0.813(5) 0.795(2) 0.061(4) Uiso 0.202(7) 1 d . U P A 2
H2A_12 H 0.541466 0.882544 0.754394 0.091 Uiso 0.202(7) 1 calc R U P A 2
H2B_12 H 0.579057 0.883369 0.843841 0.091 Uiso 0.202(7) 1 calc R U P A 2
H2C_12 H 0.554307 0.690990 0.802195 0.091 Uiso 0.202(7) 1 calc R U P A 2
O1_12 O 0.6007(12) 0.696(4) 0.6877(15) 0.0621(17) Uani 0.202(7) 1 d . U P A 2
C3_12 C 0.5726(13) 0.866(4) 0.6438(19) 0.0647(17) Uiso 0.202(7) 1 d . U P A 2
H3A_12 H 0.555990 0.922960 0.680874 0.078 Uiso 0.202(7) 1 calc R U P A 2
H3B_12 H 0.604614 0.946453 0.645834 0.078 Uiso 0.202(7) 1 calc R U P A 2
C4_12 C 0.5351(14) 0.913(5) 0.5740(19) 0.072(4) Uiso 0.202(7) 1 d . U P A 2
H4A_12 H 0.549610 0.876403 0.532149 0.108 Uiso 0.202(7) 1 calc R U P A 2
H4B_12 H 0.529012 1.048278 0.572201 0.108 Uiso 0.202(7) 1 calc R U P A 2
H4C_12 H 0.499896 0.848407 0.567423 0.108 Uiso 0.202(7) 1 calc R U P A 2

loop_
_atom_site_aniso_label
_atom_site_aniso_U_11
_atom_site_aniso_U_22
_atom_site_aniso_U_33
_atom_site_aniso_U_23
_atom_site_aniso_U_13
_atom_site_aniso_U_12
Br01 0.0212(2) 0.0899(4) 0.0437(3) 0.0070(2) 0.00351(17) 0.0069(2)
Al02 0.0269(6) 0.0615(9) 0.0357(7) -0.0045(6) 0.0083(5) 0.0041(6)
C1_1 0.0368(17) 0.060(2) 0.0326(17) -0.0019(16) 0.0093(14) 0.0071(16)
C2_1 0.051(2) 0.070(2) 0.0346(18) 0.0011(18) 0.0075(16) 0.0152(19)
C3_1 0.064(2) 0.079(3) 0.0334(18) 0.0004(19) 0.0149(17) 0.019(2)
C4_1 0.0426(18) 0.066(2) 0.0346(17) 0.0037(17) 0.0148(15) 0.0132(17)
C5_1 0.059(2) 0.076(2) 0.0380(18) 0.0030(18) 0.0196(17) 0.021(2)
C6_1 0.0325(16) 0.058(2) 0.0295(15) -0.0010(15) 0.0107(13) 0.0049(15)
C7_1 0.0288(15) 0.056(2) 0.0298(15) -0.0024(15) 0.0096(12) -0.0022(15)
C8_1 0.0318(16) 0.059(2) 0.0304(16) -0.0011(16) 0.0094(13) -0.0024(16)
C9_1 0.0381(18) 0.067(2) 0.0308(17) 0.0003(17) 0.0069(14) -0.0063(17)
C10_1 0.0402(18) 0.075(2) 0.0307(17) -0.0058(17) 0.0123(14) -0.0101(18)
C11_1 0.0345(17) 0.072(2) 0.0366(17) -0.0106(17) 0.0144(14) -0.0065(17)
C12_1 0.0291(16) 0.061(2) 0.0318(16) -0.0082(16) 0.0099(13) -0.0042(16)
C1_2 0.056(2) 0.062(2) 0.058(2) -0.0032(19) 0.0150(18) -0.0006(18)
C2_2 0.070(4) 0.077(4) 0.060(3) -0.009(3) 0.016(3) 0.005(3)
O1_2 0.0607(19) 0.0615(19) 0.057(2) -0.0013(18) 0.0142(17) -0.0008(16)
C3_2 0.075(2) 0.068(2) 0.065(2) 0.002(2) 0.011(2) -0.003(2)
C4_2 0.081(4) 0.085(4) 0.073(4) -0.010(3) 0.013(3) -0.004(3)
O1_12 0.064(2) 0.063(2) 0.062(2) 0.010(2) 0.023(2) 0.009(2)

loop_
_atom_type_symbol
_atom_type_description
_atom_type_scat_dispersion_real
_atom_type_scat_dispersion_imag
_atom_type_scat_source
C C 0.0033 0.0016 'International Tables Vol C Tables 4.2.6.8 and 6.1.1.4'
H H 0.0000 0.0000 'International Tables Vol C Tables 4.2.6.8 and 6.1.1.4'
O O 0.0106 0.0060 'International Tables Vol C Tables 4.2.6.8 and 6.1.1.4'
Al Al 0.0645 0.0514 'International Tables Vol C Tables 4.2.6.8 and 6.1.1.4'
Br Br -0.2901 2.4595 'International Tables Vol C Tables 4.2.6.8 and 6.1.1.4'

loop_
_exptl_crystal_face_index_h
_exptl_crystal_face_index_k
_exptl_crystal_face_index_l
_exptl_crystal_face_perp_dist
-1.00 1.00 1.00 0.0770
1.00 -1.00 -1.00 0.0200
0.00 -1.00 1.00 0.0230
1.00 0.00 -1.00 0.0320
-1.00 0.00 1.00 0.1060
-1.00 1.00 -1.00 0.0460
0.00 0.00 -1.00 0.0440
-1.00 0.00 -1.00 0.0660
0.00 -1.00 0.00 0.0150
-1.00 -1.00 1.00 0.0450
1.00 0.00 0.00 0.0440
-1.00 0.00 0.00 0.1140
1.00 1.00 1.00 0.0270

loop_
_geom_angle_atom_site_label_1
_geom_angle_atom_site_label_2
_geom_angle_atom_site_label_3
_geom_angle
_geom_angle_site_symmetry_1
_geom_angle_site_symmetry_3
_geom_angle_publ_flag
O1_12 Al02 C1_1 116.7(9) . . ?
O1_2 Al02 C1_1 112.3(3) . . ?
O1_12 Al02 C12_1 101.0(8) . . ?
O1_2 Al02 C12_1 114.1(2) . . ?
C1_1 Al02 C12_1 92.01(18) . . ?
O1_12 Al02 Br01 108.8(9) . . ?
O1_2 Al02 Br01 102.0(2) . . ?
C1_1 Al02 Br01 116.73(15) . . ?
C12_1 Al02 Br01 120.27(14) . . ?
C2_1 C1_1 C6_1 118.1(4) . . ?
C2_1 C1_1 Al02 135.1(4) . . ?
C6_1 C1_1 Al02 106.7(3) . . ?
C3_1 C2_1 C1_1 121.3(4) . . ?
C3_1 C2_1 H2_1 119.3 . . ?
C1_1 C2_1 H2_1 119.3 . . ?
C2_1 C3_1 C5_1 119.9(4) . . ?
C2_1 C3_1 H3_1 120.0 . . ?
C5_1 C3_1 H3_1 120.0 . . ?
C5_1 C4_1 C6_1 120.3(4) . . ?
C5_1 C4_1 H4_1 119.8 . . ?
C6_1 C4_1 H4_1 119.8 . . ?
C4_1 C5_1 C3_1 120.1(5) . . ?
C4_1 C5_1 H5_1 120.0 . . ?
C3_1 C5_1 H5_1 120.0 . . ?
C4_1 C6_1 C1_1 120.2(4) . . ?
C4_1 C6_1 C7_1 122.3(4) . . ?
C1_1 C6_1 C7_1 117.5(4) . . ?
C8_1 C7_1 C12_1 120.2(4) . . ?
C8_1 C7_1 C6_1 122.3(4) . . ?
C12_1 C7_1 C6_1 117.5(4) . . ?
C9_1 C8_1 C7_1 120.4(4) . . ?
C9_1 C8_1 H8_1 119.8 . . ?
C7_1 C8_1 H8_1 119.8 . . ?
C10_1 C9_1 C8_1 120.2(4) . . ?
C10_1 C9_1 H9_1 119.9 . . ?
C8_1 C9_1 H9_1 119.9 . . ?
C9_1 C10_1 C11_1 119.7(4) . . ?
C9_1 C10_1 H10_1 120.2 . . ?
C11_1 C10_1 H10_1 120.2 . . ?
C10_1 C11_1 C12_1 121.8(4) . . ?
C10_1 C11_1 H11_1 119.1 . . ?
C12_1 C11_1 H11_1 119.1 . . ?
C11_1 C12_1 C7_1 117.7(4) . . ?
C11_1 C12_1 Al02 135.8(3) . . ?
C7_1 C12_1 Al02 106.3(3) . . ?
O1_2 C1_2 C2_2 111.6(6) . . ?
O1_2 C1_2 H1A_2 109.3 . . ?
C2_2 C1_2 H1A_2 109.3 . . ?
O1_2 C1_2 H1AB_2 109.3 . . ?
C2_2 C1_2 H1AB_2 109.3 . . ?
H1A_2 C1_2 H1AB_2 108.0 . . ?
C1_2 C2_2 H2A_2 109.5 . . ?
C1_2 C2_2 H2B_2 109.5 . . ?
H2A_2 C2_2 H2B_2 109.5 . . ?
C1_2 C2_2 H2C_2 109.5 . . ?
H2A_2 C2_2 H2C_2 109.5 . . ?
H2B_2 C2_2 H2C_2 109.5 . . ?
C1_2 O1_2 C3_2 115.1(7) . . ?
C1_2 O1_2 Al02 122.4(5) . . ?
C3_2 O1_2 Al02 122.4(5) . . ?
C4_2 C3_2 O1_2 111.6(8) . . ?
C4_2 C3_2 H3A_2 109.3 . . ?
O1_2 C3_2 H3A_2 109.3 . . ?
C4_2 C3_2 H3B_2 109.3 . . ?
O1_2 C3_2 H3B_2 109.3 . . ?
H3A_2 C3_2 H3B_2 108.0 . . ?
C3_2 C4_2 H4A_2 109.5 . . ?
C3_2 C4_2 H4B_2 109.5 . . ?
H4A_2 C4_2 H4B_2 109.5 . . ?
C3_2 C4_2 H4C_2 109.5 . . ?
H4A_2 C4_2 H4C_2 109.5 . . ?
H4B_2 C4_2 H4C_2 109.5 . . ?
C2_12 C1_12 O1_12 109(3) . . ?
C2_12 C1_12 H1A_12 109.9 . . ?
O1_12 C1_12 H1A_12 109.9 . . ?
C2_12 C1_12 H1AB_12 109.9 . . ?
O1_12 C1_12 H1AB_12 109.9 . . ?
H1A_12 C1_12 H1AB_12 108.3 . . ?
C1_12 C2_12 H2A_12 109.5 . . ?
C1_12 C2_12 H2B_12 109.5 . . ?
H2A_12 C2_12 H2B_12 109.5 . . ?
C1_12 C2_12 H2C_12 109.5 . . ?
H2A_12 C2_12 H2C_12 109.5 . . ?
H2B_12 C2_12 H2C_12 109.5 . . ?
C3_12 O1_12 C1_12 97(2) . . ?
C3_12 O1_12 Al02 134(2) . . ?
C1_12 O1_12 Al02 124.3(19) . . ?
C4_12 C3_12 O1_12 140(3) . . ?
C4_12 C3_12 H3A_12 102.0 . . ?
O1_12 C3_12 H3A_12 102.0 . . ?
C4_12 C3_12 H3B_12 102.0 . . ?
O1_12 C3_12 H3B_12 102.0 . . ?
H3A_12 C3_12 H3B_12 104.8 . . ?
C3_12 C4_12 H4A_12 109.5 . . ?
C3_12 C4_12 H4B_12 109.5 . . ?
H4A_12 C4_12 H4B_12 109.5 . . ?
C3_12 C4_12 H4C_12 109.5 . . ?
H4A_12 C4_12 H4C_12 109.5 . . ?
H4B_12 C4_12 H4C_12 109.5 . . ?

loop_
_geom_bond_atom_site_label_1
_geom_bond_atom_site_label_2
_geom_bond_distance
_geom_bond_site_symmetry_2
_geom_bond_publ_flag
Br01 Al02 2.3793(13) . ?
Al02 O1_12 1.83(3) . ?
Al02 O1_2 1.859(8) . ?
Al02 C1_1 1.953(5) . ?
Al02 C12_1 1.959(5) . ?
C1_1 C2_1 1.399(6) . ?
C1_1 C6_1 1.416(6) . ?
C2_1 C3_1 1.386(7) . ?
C2_1 H2_1 0.9500 . ?
C3_1 C5_1 1.391(7) . ?
C3_1 H3_1 0.9500 . ?
C4_1 C5_1 1.387(6) . ?
C4_1 C6_1 1.396(6) . ?
C4_1 H4_1 0.9500 . ?
C5_1 H5_1 0.9500 . ?
C6_1 C7_1 1.506(5) . ?
C7_1 C8_1 1.397(6) . ?
C7_1 C12_1 1.420(6) . ?
C8_1 C9_1 1.394(6) . ?
C8_1 H8_1 0.9500 . ?
C9_1 C10_1 1.382(7) . ?
C9_1 H9_1 0.9500 . ?
C10_1 C11_1 1.396(7) . ?
C10_1 H10_1 0.9500 . ?
C11_1 C12_1 1.397(6) . ?
C11_1 H11_1 0.9500 . ?
C1_2 O1_2 1.464(10) . ?
C1_2 C2_2 1.493(11) . ?
C1_2 H1A_2 0.9900 . ?
C1_2 H1AB_2 0.9900 . ?
C2_2 H2A_2 0.9800 . ?
C2_2 H2B_2 0.9800 . ?
C2_2 H2C_2 0.9800 . ?
O1_2 C3_2 1.508(10) . ?
C3_2 C4_2 1.347(12) . ?
C3_2 H3A_2 0.9900 . ?
C3_2 H3B_2 0.9900 . ?
C4_2 H4A_2 0.9800 . ?
C4_2 H4B_2 0.9800 . ?
C4_2 H4C_2 0.9800 . ?
C1_12 C2_12 1.44(4) . ?
C1_12 O1_12 1.60(4) . ?
C1_12 H1A_12 0.9900 . ?
C1_12 H1AB_12 0.9900 . ?
C2_12 H2A_12 0.9800 . ?
C2_12 H2B_12 0.9800 . ?
C2_12 H2C_12 0.9800 . ?
O1_12 C3_12 1.50(4) . ?
C3_12 C4_12 1.36(4) . ?
C3_12 H3A_12 0.9900 . ?
C3_12 H3B_12 0.9900 . ?
C4_12 H4A_12 0.9800 . ?
C4_12 H4B_12 0.9800 . ?
C4_12 H4C_12 0.9800 . ?

loop_
_geom_torsion_atom_site_label_1
_geom_torsion_atom_site_label_2
_geom_torsion_atom_site_label_3
_geom_torsion_atom_site_label_4
_geom_torsion
_geom_torsion_site_symmetry_1
_geom_torsion_site_symmetry_2
_geom_torsion_site_symmetry_3
_geom_torsion_site_symmetry_4
_geom_torsion_publ_flag
C6_1 C1_1 C2_1 C3_1 -0.9(8) . . . . ?
Al02 C1_1 C2_1 C3_1 -176.7(5) . . . . ?
C1_1 C2_1 C3_1 C5_1 1.3(9) . . . . ?
C6_1 C4_1 C5_1 C3_1 0.2(9) . . . . ?
C2_1 C3_1 C5_1 C4_1 -0.9(9) . . . . ?
C5_1 C4_1 C6_1 C1_1 0.2(8) . . . . ?
C5_1 C4_1 C6_1 C7_1 178.7(5) . . . . ?
C2_1 C1_1 C6_1 C4_1 0.2(7) . . . . ?
Al02 C1_1 C6_1 C4_1 177.1(4) . . . . ?
C2_1 C1_1 C6_1 C7_1 -178.4(5) . . . . ?
Al02 C1_1 C6_1 C7_1 -1.5(5) . . . . ?
C4_1 C6_1 C7_1 C8_1 0.1(7) . . . . ?
C1_1 C6_1 C7_1 C8_1 178.7(4) . . . . ?
C4_1 C6_1 C7_1 C12_1 -178.1(5) . . . . ?
C1_1 C6_1 C7_1 C12_1 0.4(6) . . . . ?
C12_1 C7_1 C8_1 C9_1 1.4(7) . . . . ?
C6_1 C7_1 C8_1 C9_1 -176.8(4) . . . . ?
C7_1 C8_1 C9_1 C10_1 -0.8(7) . . . . ?
C8_1 C9_1 C10_1 C11_1 -0.2(7) . . . . ?
C9_1 C10_1 C11_1 C12_1 0.5(8) . . . . ?
C10_1 C11_1 C12_1 C7_1 0.1(7) . . . . ?
C10_1 C11_1 C12_1 Al02 175.0(4) . . . . ?
C8_1 C7_1 C12_1 C11_1 -1.0(7) . . . . ?
C6_1 C7_1 C12_1 C11_1 177.2(4) . . . . ?
C8_1 C7_1 C12_1 Al02 -177.4(4) . . . . ?
C6_1 C7_1 C12_1 Al02 0.9(5) . . . . ?
C2_2 C1_2 O1_2 C3_2 87.2(9) . . . . ?
C2_2 C1_2 O1_2 Al02 -95.9(7) . . . . ?
C1_1 Al02 O1_2 C1_2 -110.2(6) . . . . ?
C12_1 Al02 O1_2 C1_2 -7.2(7) . . . . ?
Br01 Al02 O1_2 C1_2 124.1(5) . . . . ?
C1_1 Al02 O1_2 C3_2 66.6(7) . . . . ?
C12_1 Al02 O1_2 C3_2 169.6(6) . . . . ?
Br01 Al02 O1_2 C3_2 -59.1(6) . . . . ?
C1_2 O1_2 C3_2 C4_2 85.2(9) . . . . ?
Al02 O1_2 C3_2 C4_2 -91.8(8) . . . . ?
C2_12 C1_12 O1_12 C3_12 72(3) . . . . ?
C2_12 C1_12 O1_12 Al02 -87(3) . . . . ?
C1_1 Al02 O1_12 C3_12 85(3) . . . . ?
C12_1 Al02 O1_12 C3_12 -177(3) . . . . ?
Br01 Al02 O1_12 C3_12 -50(3) . . . . ?
C1_1 Al02 O1_12 C1_12 -125(2) . . . . ?
C12_1 Al02 O1_12 C1_12 -27(2) . . . . ?
Br01 Al02 O1_12 C1_12 100(2) . . . . ?
C1_12 O1_12 C3_12 C4_12 -161(4) . . . . ?
Al02 O1_12 C3_12 C4_12 -5(6) . . . . ?
